data_4101396
loop_
_publ_author_name
'Becker, Richard'
'Johnsson, Mats'
'Kremer, Reinhard K'
'Klauss, Hans-Henning'
'Lemmens, Peter'

_publ_section_title
;
 Crystal structure and magnetic properties of FeTe2O5X (X=Cl, Br): a
 frustrated spin cluster compound with a new Te(IV) coordination
 polyhedron.
;
_journal_issue 48
_journal_name_full 'Journal of the American Chemical Society'
_journal_page_first 15469
_journal_page_last 15475
_journal_paper_doi 10.1021/ja064738d
_journal_volume 128
_journal_year 2006
_chemical_formula_moiety 'Cl Fe2 O10 Te4, Cl'
_chemical_formula_sum 'Cl2 Fe2 O10 Te4'
_chemical_formula_weight 853.00
_chemical_name_systematic
; 
 ? 
;
_space_group_IT_number 14
_symmetry_cell_setting monoclinic
_symmetry_space_group_name_Hall '-P 2ybc'
_symmetry_space_group_name_H-M 'P 1 21/c 1'
_atom_sites_solution_hydrogens geom
_atom_sites_solution_primary direct
_atom_sites_solution_secondary difmap
_audit_creation_method SHELXL-97
_cell_angle_alpha 90.00
_cell_angle_beta 108.771(6)
_cell_angle_gamma 90.00
_cell_formula_units_Z 4
_cell_length_a 13.1526(9)
_cell_length_b 6.5950(4)
_cell_length_c 14.1454(9)
_cell_measurement_reflns_used 17234
_cell_measurement_temperature 291(2)
_cell_measurement_theta_max 27.44
_cell_measurement_theta_min 4.01
_cell_volume 1161.73(13)
_computing_structure_refinement 'SHELXL-97 (Sheldrick, 1997)'
_computing_structure_solution 'SHELXS-97 (Sheldrick, 1990)'
_diffrn_ambient_temperature 291(2)
_diffrn_measured_fraction_theta_full 0.963
_diffrn_measured_fraction_theta_max 0.963
_diffrn_measurement_device_type 'Oxford Xcalibur3 Diffraction'
_diffrn_measurement_method 'f\ scan'
_diffrn_radiation_monochromator graphite
_diffrn_radiation_source 'fine-focus sealed tube'
_diffrn_radiation_type 'Mo K\a'
_diffrn_radiation_wavelength 0.71073
_diffrn_reflns_av_R_equivalents 0.0825
_diffrn_reflns_av_sigmaI/netI 0.0534
_diffrn_reflns_limit_h_max 17
_diffrn_reflns_limit_h_min -17
_diffrn_reflns_limit_k_max 8
_diffrn_reflns_limit_k_min -8
_diffrn_reflns_limit_l_max 18
_diffrn_reflns_limit_l_min -18
_diffrn_reflns_number 17234
_diffrn_reflns_theta_full 27.44
_diffrn_reflns_theta_max 27.44
_diffrn_reflns_theta_min 4.01
_diffrn_standards_decay_% 0
_diffrn_standards_interval_count 0
_diffrn_standards_interval_time 0
_diffrn_standards_number 0
_exptl_absorpt_coefficient_mu 12.843
_exptl_absorpt_correction_T_max 0.8661
_exptl_absorpt_correction_T_min 0.4574
_exptl_absorpt_correction_type numerical
_exptl_absorpt_process_details 'Stoe & Cie (1998). X-SHAPE., Germany'
_exptl_crystal_colour yellow
_exptl_crystal_density_diffrn 4.877
_exptl_crystal_density_method 'not measured'
_exptl_crystal_description 'thin flake'
_exptl_crystal_F_000 1496
_exptl_crystal_size_max 0.064
_exptl_crystal_size_mid 0.032
_exptl_crystal_size_min 0.014
_refine_diff_density_max 2.229
_refine_diff_density_min -2.044
_refine_diff_density_rms 0.411
_refine_ls_extinction_method none
_refine_ls_goodness_of_fit_ref 1.076
_refine_ls_hydrogen_treatment constr
_refine_ls_matrix_type full
_refine_ls_number_parameters 163
_refine_ls_number_reflns 2577
_refine_ls_number_restraints 0
_refine_ls_restrained_S_all 1.076
_refine_ls_R_factor_all 0.0596
_refine_ls_R_factor_gt 0.0410
_refine_ls_shift/su_max 0.000
_refine_ls_shift/su_mean 0.000
_refine_ls_structure_factor_coef Fsqd
_refine_ls_weighting_details 'calc w=1/[\s^2^(Fo^2^)+(0.0560P)^2^+0.0000P] where P=(Fo^2^+2Fc^2^)/3'
_refine_ls_weighting_scheme calc
_refine_ls_wR_factor_gt 0.0979
_refine_ls_wR_factor_ref 0.1046
_reflns_number_gt 1981
_reflns_number_total 2577
_reflns_threshold_expression >2sigma(I)
_cod_data_source_file ja064738dsi20060704_125954.cif
_cod_data_source_block cl55
_cod_original_sg_symbol_Hall -P2ybc
_cod_original_sg_symbol_H-M P21/c
_cod_database_code 4101396

loop_
_symmetry_equiv_pos_as_xyz
'x, y, z'
'-x, y+1/2, -z+1/2'
'-x, -y, -z'
'x, -y-1/2, z-1/2'

loop_
_atom_site_label
_atom_site_type_symbol
_atom_site_fract_x
_atom_site_fract_y
_atom_site_fract_z
_atom_site_U_iso_or_equiv
_atom_site_adp_type
_atom_site_occupancy
_atom_site_symmetry_multiplicity
_atom_site_calc_flag
Te1 Te -0.11026(5) -0.30875(10) -0.71580(5) 0.01091(18) Uani 1 1 d
Te2 Te -0.36973(5) 0.47111(11) -0.64526(5) 0.01573(19) Uani 1 1 d
Te3 Te -0.20238(5) -0.01481(10) -0.52174(5) 0.01090(17) Uani 1 1 d
Te4 Te -0.28810(5) 0.29443(10) -0.36113(5) 0.01222(18) Uani 1 1 d
Fe1 Fe 0.12042(11) 0.0008(2) -0.02261(10) 0.0114(3) Uani 1 1 d
Fe2 Fe -0.06400(11) 0.2953(2) -0.14444(10) 0.0108(3) Uani 1 1 d
Cl1 Cl -0.4349(2) 0.7047(5) -0.5520(2) 0.0305(7) Uani 1 1 d
Cl2 Cl -0.3825(2) 0.6378(5) -0.2805(2) 0.0357(8) Uani 1 1 d
O1 O 0.0919(5) 0.3001(10) -0.0523(5) 0.0102(14) Uani 1 1 d
O2 O -0.0381(5) 0.9867(10) -0.1038(5) 0.0109(14) Uani 1 1 d
O3 O -0.2330(5) 0.5926(11) -0.5959(5) 0.0137(15) Uani 1 1 d
O4 O -0.2162(5) 0.2322(11) -0.2267(5) 0.0159(16) Uani 1 1 d
O5 O -0.1920(5) 0.4852(11) -0.3797(5) 0.0140(15) Uani 1 1 d
O6 O 0.2194(6) 0.5533(11) -0.1053(5) 0.0159(16) Uani 1 1 d
O7 O 0.1139(5) 0.7157(10) 0.0191(5) 0.0111(14) Uani 1 1 d
O8 O 0.0142(5) 0.7528(11) -0.2443(5) 0.0170(16) Uani 1 1 d
O9 O -0.0998(5) 0.5780(11) -0.1366(5) 0.0142(15) Uani 1 1 d
O10 O -0.3446(6) 0.2645(11) -0.5534(5) 0.0207(17) Uani 1 1 d

loop_
_atom_site_aniso_label
_atom_site_aniso_U_11
_atom_site_aniso_U_22
_atom_site_aniso_U_33
_atom_site_aniso_U_23
_atom_site_aniso_U_13
_atom_site_aniso_U_12
Te1 0.0157(3) 0.0087(4) 0.0085(3) -0.0007(3) 0.0042(2) 0.0006(3)
Te2 0.0172(3) 0.0155(4) 0.0124(3) 0.0021(3) 0.0018(3) -0.0018(3)
Te3 0.0147(3) 0.0085(4) 0.0098(3) -0.0002(3) 0.0044(2) -0.0009(3)
Te4 0.0145(3) 0.0123(4) 0.0104(3) 0.0009(3) 0.0048(2) 0.0004(3)
Fe1 0.0159(7) 0.0084(9) 0.0103(7) 0.0007(6) 0.0048(5) 0.0000(6)
Fe2 0.0171(7) 0.0089(9) 0.0082(7) -0.0004(6) 0.0064(5) 0.0004(6)
Cl1 0.0241(14) 0.035(2) 0.0355(17) -0.0094(14) 0.0139(12) -0.0007(12)
Cl2 0.0357(16) 0.038(2) 0.0317(17) -0.0149(14) 0.0089(13) -0.0030(14)
O1 0.015(3) 0.006(4) 0.013(3) -0.002(3) 0.008(3) -0.004(3)
O2 0.018(3) 0.006(4) 0.012(3) -0.004(3) 0.008(3) -0.004(3)
O3 0.012(3) 0.017(4) 0.011(3) -0.002(3) 0.001(3) 0.001(3)
O4 0.020(4) 0.016(5) 0.012(4) 0.000(3) 0.006(3) -0.001(3)
O5 0.020(4) 0.014(4) 0.008(3) 0.002(3) 0.005(3) -0.001(3)
O6 0.025(4) 0.013(4) 0.013(4) 0.000(3) 0.011(3) -0.004(3)
O7 0.015(3) 0.008(4) 0.013(3) -0.003(3) 0.009(3) -0.002(3)
O8 0.022(4) 0.018(5) 0.014(4) -0.001(3) 0.011(3) 0.002(3)
O9 0.025(4) 0.011(4) 0.007(3) 0.000(3) 0.006(3) -0.003(3)
O10 0.023(4) 0.022(5) 0.018(4) 0.009(3) 0.007(3) 0.003(3)

loop_
_atom_type_symbol
_atom_type_description
_atom_type_scat_dispersion_real
_atom_type_scat_dispersion_imag
_atom_type_scat_source
Fe Fe 0.3463 0.8444 'International Tables Vol C Tables 4.2.6.8 and 6.1.1.4'
Te Te -0.5308 1.6751 'International Tables Vol C Tables 4.2.6.8 and 6.1.1.4'
Cl Cl 0.1484 0.1585 'International Tables Vol C Tables 4.2.6.8 and 6.1.1.4'
O O 0.0106 0.0060 'International Tables Vol C Tables 4.2.6.8 and 6.1.1.4'

loop_
_geom_angle_atom_site_label_1
_geom_angle_atom_site_label_2
_geom_angle_atom_site_label_3
_geom_angle
_geom_angle_site_symmetry_1
_geom_angle_site_symmetry_3
O8 Te1 O9 93.9(3) 4_565 4_565
O8 Te1 O2 93.7(3) 4_565 4_565
O9 Te1 O2 94.6(3) 4_565 4_565
O10 Te2 O3 96.9(3) . .
O10 Te2 Cl1 95.9(2) . .
O3 Te2 Cl1 89.4(2) . .
O7 Te3 O1 98.4(3) 2_544 2_544
O7 Te3 O6 92.8(3) 2_544 2_544
O1 Te3 O6 86.3(3) 2_544 2_544
O7 Te3 O9 71.8(3) 2_544 4_565
O1 Te3 O9 76.9(2) 2_544 4_565
O6 Te3 O9 154.9(3) 2_544 4_565
O7 Te3 O10 80.6(3) 2_544 .
O1 Te3 O10 158.6(3) 2_544 .
O6 Te3 O10 72.5(3) 2_544 .
O9 Te3 O10 122.1(2) 4_565 .
O5 Te4 O4 98.5(3) . .
O5 Te4 O6 97.3(3) . 2_544
O4 Te4 O6 87.0(3) . 2_544
O5 Te4 O10 83.2(3) . .
O4 Te4 O10 158.4(3) . .
O6 Te4 O10 71.5(3) 2_544 .
O5 Te4 Cl2 85.8(2) . .
O4 Te4 Cl2 85.1(2) . .
O6 Te4 Cl2 171.8(2) 2_544 .
O10 Te4 Cl2 116.50(18) . .
O5 Fe1 O3 103.0(3) 2_544 2_544
O5 Fe1 O7 104.1(3) 2_544 1_545
O3 Fe1 O7 97.7(3) 2_544 1_545
O5 Fe1 O1 90.2(3) 2_544 .
O3 Fe1 O1 85.1(3) 2_544 .
O7 Fe1 O1 164.3(3) 1_545 .
O5 Fe1 O2 104.1(3) 2_544 1_545
O3 Fe1 O2 149.3(3) 2_544 1_545
O7 Fe1 O2 89.4(3) 1_545 1_545
O1 Fe1 O2 80.8(3) . 1_545
O5 Fe1 O2 177.5(3) 2_544 3_565
O3 Fe1 O2 75.2(3) 2_544 3_565
O7 Fe1 O2 74.6(2) 1_545 3_565
O1 Fe1 O2 91.3(2) . 3_565
O2 Fe1 O2 78.1(3) 1_545 3_565
O8 Fe2 O9 110.0(3) 2_544 .
O8 Fe2 O4 92.0(3) 2_544 .
O9 Fe2 O4 91.0(3) . .
O8 Fe2 O1 89.3(3) 2_544 .
O9 Fe2 O1 99.3(3) . .
O4 Fe2 O1 168.5(3) . .
O8 Fe2 O7 169.4(3) 2_544 3_565
O9 Fe2 O7 80.5(3) . 3_565
O4 Fe2 O7 87.6(3) . 3_565
O1 Fe2 O7 89.1(3) . 3_565
O8 Fe2 O2 90.9(3) 2_544 1_545
O9 Fe2 O2 159.0(3) . 1_545
O4 Fe2 O2 90.1(3) . 1_545
O1 Fe2 O2 78.5(3) . 1_545
O7 Fe2 O2 78.6(3) 3_565 1_545

loop_
_geom_bond_atom_site_label_1
_geom_bond_atom_site_label_2
_geom_bond_distance
_geom_bond_site_symmetry_2
Te1 O8 1.845(7) 4_565
Te1 O9 1.868(7) 4_565
Te1 O2 1.955(7) 4_565
Te2 O10 1.838(7) .
Te2 O3 1.885(6) .
Te2 Cl1 2.361(3) .
Te3 O7 1.908(7) 2_544
Te3 O1 1.929(6) 2_544
Te3 O6 1.934(7) 2_544
Te3 O9 2.459(6) 4_565
Te3 O10 2.560(7) .
Te4 O5 1.861(7) .
Te4 O4 1.876(7) .
Te4 O6 1.961(7) 2_544
Te4 O10 2.586(7) .
Te4 Cl2 2.980(3) .
Fe1 O5 1.909(7) 2_544
Fe1 O3 1.943(7) 2_544
Fe1 O7 1.981(7) 1_545
Fe1 O1 2.028(7) .
Fe1 O2 2.033(7) 1_545
Fe1 O2 2.371(6) 3_565
Fe2 O8 1.909(7) 2_544
Fe2 O9 1.935(7) .
Fe2 O4 2.009(7) .
Fe2 O1 2.045(6) .
Fe2 O7 2.081(6) 3_565
Fe2 O2 2.112(7) 1_545
